data_1567123
loop_
_publ_author_name
'Jir\'at, Jan'
'Babor, Martin'
'Ridvan, Lud\<ek'
'Sko\<repov\'a, Eli\<ska'
'Du\<sek, Michal'
'\<So\'o\<s, Miroslav'

_publ_section_title
;
 Structure--property relations of a unique and systematic dataset of 19
 isostructural multicomponent apremilast forms
;
_journal_coeditor_code ED5027
_journal_issue 4
_journal_name_full IUCrJ
_journal_page_first
;
;
_journal_paper_doi 10.1107/S2052252522005577
_journal_volume 9
_journal_year 2022
_chemical_absolute_configuration ad
_chemical_formula_moiety '2(C22 H24 N2 O7 S), C6 H5 I'
_chemical_formula_sum 'C50 H53 I N4 O14 S2'
_chemical_formula_weight 1124.98
_space_group_IT_number 92
_space_group_name_Hall 'P 4abw 2nw'
_space_group_name_H-M_alt 'P 41 21 2'
_symmetry_cell_setting tetragonal
_symmetry_space_group_name_H-M 'P 41 21 2'
_atom_sites_solution_hydrogens difmap
_atom_sites_solution_primary direct
_cell_angle_alpha 90
_cell_angle_beta 90
_cell_angle_gamma 90
_cell_formula_units_Z 4
_cell_length_a 12.91040(10)
_cell_length_b 12.91040(10)
_cell_length_c 29.44950(10)
_cell_measurement_reflns_used 56749
_cell_measurement_temperature 95
_cell_measurement_theta_max 76
_cell_measurement_theta_min 5
_cell_volume 4908.60(6)
_computing_cell_refinement 'CrysAlisPro, (Agilent, 2011)'
_computing_data_collection 'SuperNova, (Oxford Diffraction, 2010)'
_computing_data_reduction 'CrysAlisPro, (Agilent, 2011)'
_computing_molecular_graphics 'CAMERON (Watkin et al., 1996)'
_computing_publication_material 'CRYSTALS (Betteridge et al., 2003)'
_computing_structure_refinement 'CRYSTALS (Betteridge et al., 2003)'
_computing_structure_solution 'SIR92 (Altomare et al., 1994)'
_diffrn_ambient_temperature 95
_diffrn_measured_fraction_theta_full 0.999
_diffrn_measured_fraction_theta_max 0.999
_diffrn_measurement_device Area
_diffrn_measurement_device_type 'Oxford Diffraction SuperNova'
_diffrn_measurement_method \w
_diffrn_radiation_monochromator graphite
_diffrn_radiation_type 'Cu K\a'
_diffrn_radiation_wavelength 1.54180
_diffrn_reflns_av_R_equivalents 0.030
_diffrn_reflns_limit_h_max 15
_diffrn_reflns_limit_h_min -16
_diffrn_reflns_limit_k_max 16
_diffrn_reflns_limit_k_min -15
_diffrn_reflns_limit_l_max 37
_diffrn_reflns_limit_l_min -37
_diffrn_reflns_number 86093
_diffrn_reflns_theta_full 76.331
_diffrn_reflns_theta_max 76.331
_diffrn_reflns_theta_min 3.738
_diffrn_standards_number 0
_exptl_absorpt_coefficient_mu 6.529
_exptl_absorpt_correction_T_max 0.45
_exptl_absorpt_correction_T_min 0.15
_exptl_absorpt_correction_type multi-scan
_exptl_absorpt_process_details 'CrysAlisPro, (Agilent, 2011)'
_exptl_crystal_colour colorless
_exptl_crystal_density_diffrn 1.522
_exptl_crystal_density_method 'not measured'
_exptl_crystal_description block
_exptl_crystal_F_000 2312
_exptl_crystal_size_max 0.190
_exptl_crystal_size_mid 0.136
_exptl_crystal_size_min 0.121
_refine_diff_density_max 0.99
_refine_diff_density_min -1.74
_refine_ls_abs_structure_details 'Flack (1983), 2129 Friedel-pairs'
_refine_ls_abs_structure_Flack -0.004(4)
_refine_ls_extinction_method None
_refine_ls_goodness_of_fit_ref 0.9968
_refine_ls_hydrogen_treatment mixed
_refine_ls_matrix_type full
_refine_ls_number_parameters 329
_refine_ls_number_reflns 5141
_refine_ls_number_restraints 16
_refine_ls_R_factor_all 0.0358
_refine_ls_R_factor_gt 0.0356
_refine_ls_shift/su_max 0.0034894
_refine_ls_shift/su_mean 0.0000472
_refine_ls_structure_factor_coef Fsqd
_refine_ls_weighting_details
;
 Method= Modified Sheldrick 
 w=1/[\s^2^(F^2^) + ( 0.02P)^2^ +11.85P] 
 ,where P=(max(Fo^2^,0) + 2Fc^2^)/3 
;
_refine_ls_weighting_scheme calc
_refine_ls_wR_factor_all 0.0794
_refine_ls_wR_factor_gt 0.0792
_refine_ls_wR_factor_ref 0.0794
_reflns_limit_h_max 11
_reflns_limit_h_min -10
_reflns_limit_k_max 16
_reflns_limit_k_min 0
_reflns_limit_l_max 37
_reflns_limit_l_min 0
_reflns_number_gt 5108
_reflns_number_total 5141
_reflns_threshold_expression I>2.0\s(I)
_oxford_diffrn_Wilson_B_factor 1.80
_oxford_diffrn_Wilson_scale 0.08
_oxford_refine_ls_r_factor_ref 0.0358
_oxford_refine_ls_scale 2.751(17)
_oxford_reflns_number_all 5141
_oxford_reflns_threshold_expression_ref I>-3.0\s(I)
_cod_data_source_file ed5027.cif
_cod_data_source_block apremilastiodobenzene
_cod_original_cell_volume 4908.60(8)
_cod_original_sg_symbol_H-M 'P 41 21 2 '
_cod_database_code 1567123

loop_
_symmetry_equiv_pos_as_xyz
x,y,z
-y+1/2,x+1/2,z+1/4
-x,-y,z+1/2
y+1/2,-x+1/2,z+3/4
-x+1/2,y+1/2,-z+1/4
y,x,-z
x+1/2,-y+1/2,-z+3/4
-y,-x,-z+1/2

loop_
_atom_site_label
_atom_site_type_symbol
_atom_site_fract_x
_atom_site_fract_y
_atom_site_fract_z
_atom_site_U_iso_or_equiv
_atom_site_occupancy
_atom_site_adp_type
_atom_site_refinement_flags_posn
_atom_site_refinement_flags_adp
_atom_site_refinement_flags_occupancy
_atom_site_disorder_assembly
_atom_site_disorder_group
_atom_site_attached_hydrogens
S1 S 0.39991(5) 0.84164(5) 0.28493(2) 0.0143 1.0000 Uani . . . . . .
O2 O 0.44130(15) 0.92927(16) 0.30926(7) 0.0214 1.0000 Uani . . . . . .
O3 O 0.30587(16) 0.79458(16) 0.30199(7) 0.0202 1.0000 Uani . . . . . .
C4 C 0.3803(2) 0.8766(2) 0.22785(9) 0.0234 1.0000 Uani . . . . . .
C5 C 0.4967(2) 0.7453(2) 0.28021(8) 0.0139 1.0000 Uani . . . . . .
C6 C 0.5391(2) 0.7068(2) 0.32565(8) 0.0132 1.0000 Uani . . . . . .
N7 N 0.45657(17) 0.66017(17) 0.35374(7) 0.0131 1.0000 Uani . . . . . .
C8 C 0.4274(2) 0.6977(2) 0.39633(8) 0.0128 1.0000 Uani . . . . . .
C9 C 0.3398(2) 0.63273(19) 0.41141(8) 0.0128 1.0000 Uani . . . . . .
C10 C 0.3175(2) 0.5609(2) 0.37752(8) 0.0132 1.0000 Uani . . . . . .
C11 C 0.39286(19) 0.5786(2) 0.34004(9) 0.0146 1.0000 Uani . . . . . .
O12 O 0.46803(15) 0.77031(15) 0.41582(6) 0.0156 1.0000 Uani . . . . . .
O13 O 0.40048(16) 0.53258(14) 0.30421(6) 0.0173 1.0000 Uani . . . . . .
C14 C 0.2845(2) 0.6340(2) 0.45217(9) 0.0141 1.0000 Uani D . . . . .
C15 C 0.2044(2) 0.5611(2) 0.45675(9) 0.0184 1.0000 Uani . . . . . .
C16 C 0.1827(2) 0.4918(2) 0.42203(10) 0.0191 1.0000 Uani . . . . . .
C17 C 0.2391(2) 0.4895(2) 0.38147(9) 0.0172 1.0000 Uani . . . . . .
N18 N 0.31505(18) 0.70543(17) 0.48536(7) 0.0153 1.0000 Uani D . . . . .
C19 C 0.2742(2) 0.7204(2) 0.52796(9) 0.0160 1.0000 Uani D . . . . .
C20 C 0.3364(2) 0.7932(2) 0.55661(9) 0.0210 1.0000 Uani . . . . . .
O21 O 0.19585(16) 0.67727(16) 0.54135(6) 0.0218 1.0000 Uani . . . . . .
C22 C 0.6302(2) 0.6344(2) 0.31915(9) 0.0137 1.0000 Uani . . . . . .
C23 C 0.6470(2) 0.5810(2) 0.27820(9) 0.0154 1.0000 Uani . . . . . .
C24 C 0.7324(2) 0.5168(2) 0.27287(9) 0.0146 1.0000 Uani . . . . . .
C25 C 0.8041(2) 0.5061(2) 0.30869(9) 0.0155 1.0000 Uani . . . . . .
C26 C 0.7867(2) 0.5582(2) 0.34922(9) 0.0156 1.0000 Uani . . . . . .
C27 C 0.7007(2) 0.6221(2) 0.35420(9) 0.0151 1.0000 Uani . . . . . .
O28 O 0.75315(15) 0.46153(15) 0.23414(6) 0.0175 1.0000 Uani . . . . . .
C29 C 0.6766(2) 0.4665(2) 0.19891(9) 0.0180 1.0000 Uani . . . . . .
C30 C 0.7078(2) 0.3935(3) 0.16140(10) 0.0251 1.0000 Uani . . . . . .
O31 O 0.88757(15) 0.44391(15) 0.30014(6) 0.0195 1.0000 Uani . . . . . .
C32 C 0.9598(2) 0.4324(2) 0.33649(10) 0.0211 1.0000 Uani . . . . . .
I33 I 0.582336(19) 0.582336(19) 0.5000 0.0824 1.0000 Uani S T . . . .
C34 C 0.4679(2) 0.4679(2) 0.5000 0.0274 1.0000 Uani S T . . . .
C35 C 0.4601(3) 0.4024(3) 0.46354(11) 0.0356 1.0000 Uani . . . . . .
C36 C 0.3834(3) 0.3224(3) 0.46390(13) 0.0385 1.0000 Uani . . . . . .
C37 C 0.3180(3) 0.3180(3) 0.500000(7) 0.0506 1.0000 Uani S T . . . .
H51 H 0.5530 0.7761 0.2633 0.0181 1.0000 Uiso R . . . . .
H52 H 0.4683 0.6872 0.2639 0.0182 1.0000 Uiso R . . . . .
H61 H 0.5643 0.7670 0.3424 0.0171 1.0000 Uiso R . . . . .
H151 H 0.1654 0.5591 0.4833 0.0229 1.0000 Uiso R . . . . .
H161 H 0.1285 0.4449 0.4258 0.0231 1.0000 Uiso R . . . . .
H171 H 0.2250 0.4427 0.3583 0.0211 1.0000 Uiso R . . . . .
H201 H 0.2987 0.8086 0.5837 0.0312 1.0000 Uiso R . . . . .
H203 H 0.4010 0.7613 0.5650 0.0312 1.0000 Uiso R . . . . .
H202 H 0.3507 0.8567 0.5407 0.0310 1.0000 Uiso R . . . . .
H231 H 0.5998 0.5883 0.2543 0.0190 1.0000 Uiso R . . . . .
H261 H 0.8333 0.5504 0.3730 0.0192 1.0000 Uiso R . . . . .
H271 H 0.6898 0.6569 0.3815 0.0191 1.0000 Uiso R . . . . .
H291 H 0.6729 0.5372 0.1867 0.0221 1.0000 Uiso R . . . . .
H292 H 0.6091 0.4470 0.2105 0.0220 1.0000 Uiso R . . . . .
H302 H 0.6543 0.3918 0.1389 0.0392 1.0000 Uiso R . . . . .
H301 H 0.7714 0.4171 0.1479 0.0392 1.0000 Uiso R . . . . .
H303 H 0.7177 0.3250 0.1734 0.0389 1.0000 Uiso R . . . . .
H322 H 1.0145 0.3876 0.3265 0.0322 1.0000 Uiso R . . . . .
H321 H 0.9886 0.4987 0.3447 0.0320 1.0000 Uiso R . . . . .
H323 H 0.9257 0.4022 0.3623 0.0322 1.0000 Uiso R . . . . .
H351 H 0.5036 0.4113 0.4382 0.0421 1.0000 Uiso R . . . . .
H361 H 0.3794 0.2750 0.4407 0.0463 1.0000 Uiso R . . . . .
H371 H 0.2671 0.2671 0.5000 0.0603 1.0000 Uiso RS . . . . .
H43 H 0.3292 0.9301 0.2261 0.0379 1.0000 Uiso R . . . . .
H181 H 0.3667(19) 0.742(2) 0.4785(7) 0.018(2) 1.0000 Uiso D . . . . .
H42 H 0.3564 0.8178 0.2107 0.0378 1.0000 Uiso R . . . . .
H41 H 0.4448 0.9013 0.2150 0.0379 1.0000 Uiso R . . . . .

loop_
_atom_site_aniso_label
_atom_site_aniso_U_11
_atom_site_aniso_U_22
_atom_site_aniso_U_33
_atom_site_aniso_U_23
_atom_site_aniso_U_13
_atom_site_aniso_U_12
S1 0.0136(3) 0.0153(3) 0.0139(3) 0.0016(2) 0.0021(2) 0.0036(2)
O2 0.0225(10) 0.0171(10) 0.0247(10) -0.0032(8) 0.0029(8) 0.0039(8)
O3 0.0168(10) 0.0234(10) 0.0204(9) 0.0026(8) 0.0043(8) 0.0020(8)
C4 0.0223(15) 0.0288(16) 0.0192(13) 0.0090(12) 0.0008(11) 0.0061(12)
C5 0.0147(12) 0.0144(12) 0.0126(11) 0.0000(10) 0.0023(10) 0.0049(10)
C6 0.0155(13) 0.0146(12) 0.0095(11) 0.0000(9) 0.0000(9) 0.0011(10)
N7 0.0158(11) 0.0135(10) 0.0102(9) -0.0029(8) -0.0014(8) 0.0009(9)
C8 0.0128(12) 0.0141(12) 0.0115(11) 0.0016(9) -0.0009(9) 0.0039(10)
C9 0.0144(12) 0.0111(12) 0.0128(11) 0.0012(9) -0.0028(10) 0.0021(10)
C10 0.0148(12) 0.0124(12) 0.0123(11) -0.0004(9) -0.0030(10) 0.0035(9)
C11 0.0153(12) 0.0122(12) 0.0163(12) 0.0016(10) -0.0018(10) 0.0033(10)
O12 0.0183(10) 0.0150(9) 0.0133(8) -0.0037(7) -0.0023(7) -0.0016(7)
O13 0.0232(10) 0.0162(9) 0.0124(8) -0.0051(7) -0.0017(8) 0.0018(8)
C14 0.0146(12) 0.0130(12) 0.0145(12) 0.0000(10) -0.0030(10) 0.0018(10)
C15 0.0169(13) 0.0226(14) 0.0157(12) 0.0001(11) 0.0013(10) 0.0009(11)
C16 0.0161(13) 0.0159(13) 0.0253(14) 0.0001(11) -0.0015(11) -0.0028(11)
C17 0.0186(13) 0.0147(13) 0.0185(13) -0.0037(10) -0.0043(11) 0.0003(11)
N18 0.0154(11) 0.0158(11) 0.0149(10) -0.0024(9) 0.0014(9) -0.0021(9)
C19 0.0178(14) 0.0174(13) 0.0129(12) 0.0010(10) -0.0002(10) 0.0044(10)
C20 0.0240(15) 0.0246(15) 0.0145(12) -0.0031(11) 0.0000(11) -0.0016(12)
O21 0.0222(10) 0.0258(11) 0.0174(9) -0.0016(8) 0.0053(8) -0.0043(9)
C22 0.0134(12) 0.0141(12) 0.0138(12) 0.0006(9) 0.0009(10) 0.0002(9)
C23 0.0142(12) 0.0151(12) 0.0170(12) -0.0020(10) -0.0036(10) 0.0021(10)
C24 0.0157(13) 0.0128(12) 0.0154(11) -0.0019(10) 0.0011(10) -0.0006(10)
C25 0.0119(12) 0.0135(12) 0.0211(13) 0.0011(10) -0.0009(10) 0.0012(10)
C26 0.0135(12) 0.0166(13) 0.0168(12) 0.0027(10) -0.0058(10) -0.0010(10)
C27 0.0165(13) 0.0170(13) 0.0119(12) -0.0017(10) -0.0003(10) -0.0009(10)
O28 0.0164(9) 0.0216(10) 0.0145(9) -0.0066(8) -0.0035(7) 0.0060(7)
C29 0.0164(13) 0.0228(14) 0.0148(12) -0.0032(11) -0.0010(10) 0.0023(11)
C30 0.0268(15) 0.0302(17) 0.0184(13) -0.0073(12) -0.0041(12) 0.0063(13)
O31 0.0162(9) 0.0227(10) 0.0195(9) -0.0019(8) -0.0036(8) 0.0066(8)
C32 0.0131(13) 0.0297(16) 0.0203(13) 0.0050(12) -0.0020(11) 0.0067(12)
I33 0.03570(14) 0.03570(14) 0.1759(6) 0.0541(2) -0.0541(2) -0.01778(17)
C34 0.0191(12) 0.0191(12) 0.044(3) 0.0109(14) -0.0109(14) -0.0018(16)
C35 0.0350(18) 0.046(2) 0.0254(16) 0.0091(16) 0.0016(14) 0.0116(17)
C36 0.045(2) 0.0324(18) 0.0381(19) -0.0018(15) -0.0276(17) 0.0001(15)
C37 0.0388(19) 0.0388(19) 0.074(4) 0.035(2) -0.035(2) -0.023(2)

loop_
_atom_type_symbol
_atom_type_scat_dispersion_real
_atom_type_scat_dispersion_imag
_atom_type_scat_Cromer_Mann_a1
_atom_type_scat_Cromer_Mann_b1
_atom_type_scat_Cromer_Mann_a2
_atom_type_scat_Cromer_Mann_b2
_atom_type_scat_Cromer_Mann_a3
_atom_type_scat_Cromer_Mann_b3
_atom_type_scat_Cromer_Mann_a4
_atom_type_scat_Cromer_Mann_b4
_atom_type_scat_Cromer_Mann_c
_atom_type_scat_source
C 0.0181 0.0091 2.3100 20.8439 1.0200 10.2075 1.5886 0.5687 0.8650 51.6512 0.2156 'International Tables Vol C 4.2.6.8 and 6.1.1.4'
H 0.0000 0.0000 0.4930 10.5109 0.3229 26.1257 0.1402 3.1424 0.0408 57.7998 0.0030 'International Tables Vol C 4.2.6.8 and 6.1.1.4'
N 0.0311 0.0180 12.2126 0.0057 3.1322 9.8933 2.0125 28.9975 1.1663 0.5826 -11.5290 'International Tables Vol C 4.2.6.8 and 6.1.1.4'
O 0.0492 0.0322 3.0485 13.2771 2.2868 5.7011 1.5463 0.3239 0.8670 32.9089 0.2508 'International Tables Vol C 4.2.6.8 and 6.1.1.4'
S 0.3331 0.5567 6.9053 1.4679 5.2034 22.2151 1.4379 0.2536 1.5863 56.1720 0.8669 'International Tables Vol C 4.2.6.8 and 6.1.1.4'
I -0.3257 6.8362 20.1472 4.3470 18.9949 0.3814 7.5138 27.7660 2.2735 66.8776 4.0712 'International Tables Vol C 4.2.6.8 and 6.1.1.4'

loop_
_geom_angle_atom_site_label_1
_geom_angle_site_symmetry_1
_geom_angle_atom_site_label_2
_geom_angle_site_symmetry_2
_geom_angle_atom_site_label_3
_geom_angle_site_symmetry_3
_geom_angle
_geom_angle_publ_flag
O2 . S1 . O3 . 117.88(12) yes
O2 . S1 . C4 . 109.10(14) yes
O3 . S1 . C4 . 108.58(14) yes
O2 . S1 . C5 . 109.21(12) yes
O3 . S1 . C5 . 108.95(13) yes
C4 . S1 . C5 . 101.93(13) yes
S1 . C4 . H43 . 109.7 no
S1 . C4 . H42 . 110.3 no
H43 . C4 . H42 . 108.6 no
S1 . C4 . H41 . 109.6 no
H43 . C4 . H41 . 109.4 no
H42 . C4 . H41 . 109.3 no
S1 . C5 . C6 . 114.35(17) yes
S1 . C5 . H51 . 106.4 no
C6 . C5 . H51 . 108.4 no
S1 . C5 . H52 . 108.5 no
C6 . C5 . H52 . 108.7 no
H51 . C5 . H52 . 110.5 no
C5 . C6 . N7 . 111.4(2) yes
C5 . C6 . C22 . 111.6(2) yes
N7 . C6 . C22 . 112.3(2) yes
C5 . C6 . H61 . 107.6 no
N7 . C6 . H61 . 106.4 no
C22 . C6 . H61 . 107.3 no
C6 . N7 . C8 . 123.7(2) yes
C6 . N7 . C11 . 124.8(2) yes
C8 . N7 . C11 . 111.3(2) yes
N7 . C8 . C9 . 106.2(2) yes
N7 . C8 . O12 . 125.1(2) yes
C9 . C8 . O12 . 128.7(2) yes
C8 . C9 . C10 . 108.8(2) yes
C8 . C9 . C14 . 130.1(2) yes
C10 . C9 . C14 . 121.2(2) yes
C9 . C10 . C11 . 107.1(2) yes
C9 . C10 . C17 . 122.6(2) yes
C11 . C10 . C17 . 130.3(2) yes
C10 . C11 . N7 . 106.7(2) yes
C10 . C11 . O13 . 128.4(2) yes
N7 . C11 . O13 . 124.9(2) yes
C9 . C14 . C15 . 116.8(2) yes
C9 . C14 . N18 . 117.6(2) yes
C15 . C14 . N18 . 125.6(2) yes
C14 . C15 . C16 . 120.6(3) yes
C14 . C15 . H151 . 119.9 no
C16 . C15 . H151 . 119.5 no
C15 . C16 . C17 . 122.6(3) yes
C15 . C16 . H161 . 118.9 no
C17 . C16 . H161 . 118.6 no
C16 . C17 . C10 . 116.2(2) yes
C16 . C17 . H171 . 122.6 no
C10 . C17 . H171 . 121.2 no
C14 . N18 . C19 . 128.4(2) yes
C14 . N18 . H181 . 115.0(12) no
C19 . N18 . H181 . 116.6(12) no
N18 . C19 . C20 . 113.3(2) yes
N18 . C19 . O21 . 123.3(3) yes
C20 . C19 . O21 . 123.3(2) yes
C19 . C20 . H201 . 109.1 no
C19 . C20 . H203 . 109.9 no
H201 . C20 . H203 . 108.5 no
C19 . C20 . H202 . 111.4 no
H201 . C20 . H202 . 109.0 no
H203 . C20 . H202 . 108.9 no
C6 . C22 . C23 . 122.1(2) yes
C6 . C22 . C27 . 119.1(2) yes
C23 . C22 . C27 . 118.8(2) yes
C22 . C23 . C24 . 120.8(2) yes
C22 . C23 . H231 . 119.7 no
C24 . C23 . H231 . 119.5 no
C23 . C24 . C25 . 119.6(2) yes
C23 . C24 . O28 . 124.0(2) yes
C25 . C24 . O28 . 116.4(2) yes
C24 . C25 . C26 . 119.4(2) yes
C24 . C25 . O31 . 115.9(2) yes
C26 . C25 . O31 . 124.8(2) yes
C25 . C26 . C27 . 120.5(2) yes
C25 . C26 . H261 . 119.5 no
C27 . C26 . H261 . 120.1 no
C26 . C27 . C22 . 120.9(2) yes
C26 . C27 . H271 . 119.8 no
C22 . C27 . H271 . 119.3 no
C24 . O28 . C29 . 116.4(2) yes
O28 . C29 . C30 . 108.5(2) yes
O28 . C29 . H291 . 109.9 no
C30 . C29 . H291 . 109.0 no
O28 . C29 . H292 . 110.6 no
C30 . C29 . H292 . 109.7 no
H291 . C29 . H292 . 109.1 no
C29 . C30 . H302 . 109.1 no
C29 . C30 . H301 . 109.5 no
H302 . C30 . H301 . 109.8 no
C29 . C30 . H303 . 110.0 no
H302 . C30 . H303 . 109.2 no
H301 . C30 . H303 . 109.3 no
C25 . O31 . C32 . 116.0(2) yes
O31 . C32 . H322 . 108.3 no
O31 . C32 . H321 . 110.4 no
H322 . C32 . H321 . 109.2 no
O31 . C32 . H323 . 109.7 no
H322 . C32 . H323 . 109.6 no
H321 . C32 . H323 . 109.8 no
C35 6_556 C34 . I33 . 119.3(2) yes
C35 6_556 C34 . C35 . 121.5(4) yes
I33 . C34 . C35 . 119.3(2) yes
C34 . C35 . C36 . 119.4(3) yes
C34 . C35 . H351 . 120.1 no
C36 . C35 . H351 . 120.4 no
C35 . C36 . C37 . 117.8(4) yes
C35 . C36 . H361 . 121.0 no
C37 . C36 . H361 . 121.2 no
C36 6_556 C37 . C36 . 124.0(5) yes
C36 6_556 C37 . H371 . 118.0 no
C36 . C37 . H371 . 118.0 no

loop_
_geom_bond_atom_site_label_1
_geom_bond_site_symmetry_1
_geom_bond_atom_site_label_2
_geom_bond_site_symmetry_2
_geom_bond_distance
_geom_bond_publ_flag
S1 . O2 . 1.442(2) yes
S1 . O3 . 1.448(2) yes
S1 . C4 . 1.759(3) yes
S1 . C5 . 1.769(3) yes
C4 . H43 . 0.957 no
C4 . H42 . 0.963 no
C4 . H41 . 0.969 no
C5 . C6 . 1.529(3) yes
C5 . H51 . 0.966 no
C5 . H52 . 0.964 no
C6 . N7 . 1.477(3) yes
C6 . C22 . 1.515(4) yes
C6 . H61 . 0.975 no
N7 . C8 . 1.396(3) yes
N7 . C11 . 1.396(3) yes
C8 . C9 . 1.477(4) yes
C8 . O12 . 1.217(3) yes
C9 . C10 . 1.393(3) yes
C9 . C14 . 1.397(4) yes
C10 . C11 . 1.489(4) yes
C10 . C17 . 1.373(4) yes
C11 . O13 . 1.215(3) yes
C14 . C15 . 1.404(4) yes
C14 . N18 . 1.401(3) yes
C15 . C16 . 1.387(4) yes
C15 . H151 . 0.930 no
C16 . C17 . 1.399(4) yes
C16 . H161 . 0.932 no
C17 . H171 . 0.930 no
N18 . C19 . 1.375(3) yes
N18 . H181 . 0.840(17) no
C19 . C20 . 1.498(4) yes
C19 . O21 . 1.220(3) yes
C20 . H201 . 0.956 no
C20 . H203 . 0.962 no
C20 . H202 . 0.961 no
C22 . C23 . 1.406(4) yes
C22 . C27 . 1.385(4) yes
C23 . C24 . 1.388(4) yes
C23 . H231 . 0.937 no
C24 . C25 . 1.410(4) yes
C24 . O28 . 1.371(3) yes
C25 . C26 . 1.388(4) yes
C25 . O31 . 1.368(3) yes
C26 . C27 . 1.392(4) yes
C26 . H261 . 0.929 no
C27 . H271 . 0.931 no
O28 . C29 . 1.434(3) yes
C29 . C30 . 1.507(4) yes
C29 . H291 . 0.983 no
C29 . H292 . 0.970 no
C30 . H302 . 0.957 no
C30 . H301 . 0.962 no
C30 . H303 . 0.960 no
O31 . C32 . 1.428(3) yes
C32 . H322 . 0.958 no
C32 . H321 . 0.964 no
C32 . H323 . 0.961 no
I33 . C34 . 2.089(4) yes
C34 . C35 6_556 1.371(4) yes
C34 . C35 . 1.371(4) yes
C35 . C36 . 1.430(5) yes
C35 . H351 . 0.942 no
C36 . C37 . 1.359(5) yes
C36 . H361 . 0.919 no
C37 . H371 . 0.930 no

loop_
_geom_hbond_atom_site_label_D
_geom_hbond_site_symmetry_D
_geom_hbond_atom_site_label_H
_geom_hbond_site_symmetry_H
_geom_hbond_atom_site_label_A
_geom_hbond_site_symmetry_A
_geom_hbond_angle_DHA
_geom_hbond_distance_DH
_geom_hbond_distance_HA
_geom_hbond_distance_DA
_geom_hbond_publ_flag
C5 . H51 . O21 7_565 168 0.97 2.52 3.471(4) yes
C5 . H52 . O13 . 121 0.96 2.48 3.096(4) yes
C5 . H52 . O13 8_665 145 0.96 2.30 3.141(4) yes
C15 . H151 . O21 . 121 0.93 2.32 2.910(4) yes
C23 . H231 . O13 8_665 175 0.94 2.43 3.365(4) yes
C26 . H261 . O2 7_565 166 0.93 2.45 3.358(4) yes
C27 . H271 . O3 7_565 134 0.93 2.55 3.261(4) yes
C32 . H322 . O21 4_554 167 0.96 2.58 3.520(4) yes
C4 . H43 . O12 4_464 132 0.96 2.34 3.063(4) yes
N18 . H181 . O12 . 137.6(16) 0.840 2.291 2.966(4) yes
C4 . H42 . O3 8_665 145 0.96 2.55 3.379(4) yes
